data_4088526
loop_
_publ_author_name
'Logan, Jessamyn R.'
'Piers, Warren E.'
'Borau-Garcia, Javier'
'Spasyuk, Denis M.'

_publ_section_title
;
 Ligand Attachment Chemistry in the Preparation of PCsp3P and PCsp2P
 Complexes of Rhodium
;
_journal_issue 9
_journal_name_full Organometallics
_journal_page_first 1279
_journal_paper_doi 10.1021/acs.organomet.6b00155
_journal_volume 35
_journal_year 2016
_chemical_formula_moiety 'C50 H76 Cl2 P4 Rh2'
_chemical_formula_sum 'C50 H76 Cl2 P4 Rh2'
_chemical_formula_weight 1077.70
_space_group_crystal_system monoclinic
_space_group_IT_number 14
_space_group_name_Hall '-P 2ybc'
_space_group_name_H-M_alt 'P 1 21/c 1'
_atom_sites_solution_hydrogens mixed
_audit_creation_method SHELXL-2014/6
_cell_angle_alpha 90
_cell_angle_beta 93.648(2)
_cell_angle_gamma 90
_cell_formula_units_Z 4
_cell_length_a 19.2923(5)
_cell_length_b 15.5647(5)
_cell_length_c 17.7431(4)
_cell_measurement_reflns_used 8100
_cell_measurement_temperature 173(2)
_cell_measurement_theta_max 26.1
_cell_measurement_theta_min 0.998
_cell_volume 5317.1(3)
_computing_cell_refinement 'DENZO & ScalePACK (Otwinowski & Minor 1997)'
_computing_data_collection 'Collect (Bruker AXS BV, 1997-2004)'
_computing_data_reduction 'Denzo and ScalePACK'
_computing_molecular_graphics 'SHELXTL (Bruker, 2013)'
_computing_publication_material SHELXTL
_computing_structure_refinement 'SHELXL-2014/6 (Sheldrick, 2014)'
_computing_structure_solution 'SHELXS-2014/6 (Sheldrick, 2014)'
_diffrn_ambient_temperature 173(2)
_diffrn_measured_fraction_theta_full 0.976
_diffrn_measured_fraction_theta_max 0.975
_diffrn_measurement_device_type 'Nonius Kappa CCD area detector'
_diffrn_measurement_method '\w & \f scans'
_diffrn_radiation_type MoK\a
_diffrn_radiation_wavelength 0.71073
_diffrn_reflns_av_R_equivalents 0.0443
_diffrn_reflns_av_unetI/netI 0.0547
_diffrn_reflns_Laue_measured_fraction_full 0.976
_diffrn_reflns_Laue_measured_fraction_max 0.975
_diffrn_reflns_limit_h_max 23
_diffrn_reflns_limit_h_min -23
_diffrn_reflns_limit_k_max 15
_diffrn_reflns_limit_k_min -19
_diffrn_reflns_limit_l_max 21
_diffrn_reflns_limit_l_min -21
_diffrn_reflns_number 16153
_diffrn_reflns_point_group_measured_fraction_full 0.976
_diffrn_reflns_point_group_measured_fraction_max 0.975
_diffrn_reflns_theta_full 25.242
_diffrn_reflns_theta_max 25.999
_diffrn_reflns_theta_min 2.647
_diffrn_source 'Fine focused sealed X-Ray tube'
_exptl_absorpt_coefficient_mu 0.873
_exptl_absorpt_correction_T_max 0.820
_exptl_absorpt_correction_T_min 0.732
_exptl_absorpt_correction_type multi-scan
_exptl_absorpt_process_details 'ScalePACK (Otwinowski & Minor, 1997)'
_exptl_crystal_colour colorless
_exptl_crystal_density_diffrn 1.346
_exptl_crystal_description block
_exptl_crystal_F_000 2240
_exptl_crystal_size_max 0.380
_exptl_crystal_size_mid 0.300
_exptl_crystal_size_min 0.220
_platon_squeeze_details
; The heavily disordered guest molecules were squeezed out 
by using the sub-routine "SQUEEZE" in Platon.
;
_refine_diff_density_max 1.313
_refine_diff_density_min -0.653
_refine_diff_density_rms 0.150
_refine_ls_extinction_method none
_refine_ls_goodness_of_fit_ref 1.205
_refine_ls_hydrogen_treatment mixed
_refine_ls_matrix_type full
_refine_ls_number_parameters 527
_refine_ls_number_reflns 10188
_refine_ls_number_restraints 7
_refine_ls_restrained_S_all 1.219
_refine_ls_R_factor_all 0.1026
_refine_ls_R_factor_gt 0.0813
_refine_ls_shift/su_max 0.002
_refine_ls_shift/su_mean 0.000
_refine_ls_structure_factor_coef Fsqd
_refine_ls_weighting_details 'w=1/[\s^2^(Fo^2^)+(0.0431P)^2^+56.0896P] where P=(Fo^2^+2Fc^2^)/3'
_refine_ls_weighting_scheme calc
_refine_ls_wR_factor_gt 0.1838
_refine_ls_wR_factor_ref 0.1989
_reflns_Friedel_coverage 0.000
_reflns_number_gt 8345
_reflns_number_total 10188
_reflns_threshold_expression 'I > 2\s(I)'
_cod_data_source_file om6b00155_si_002.cif
_cod_data_source_block 1_trans
_cod_original_sg_symbol_H-M 'P 21/c'
_cod_database_code 4088526
_shelx_space_group_comment
;
The symmetry employed for this shelxl refinement is uniquely defined
by the following loop, which should always be used as a source of
symmetry information in preference to the above space-group names.
They are only intended as comments.
;
_shelx_estimated_absorpt_t_min 0.733
_shelx_estimated_absorpt_t_max 0.831
_shelxl_version_number 2014/6

loop_
_space_group_symop_operation_xyz
'x, y, z'
'-x, y+1/2, -z+1/2'
'-x, -y, -z'
'x, -y-1/2, z-1/2'

loop_
_atom_site_label
_atom_site_type_symbol
_atom_site_fract_x
_atom_site_fract_y
_atom_site_fract_z
_atom_site_U_iso_or_equiv
_atom_site_adp_type
_atom_site_occupancy
_atom_site_site_symmetry_order
_atom_site_calc_flag
_atom_site_refinement_flags_posn
_atom_site_refinement_flags_adp
Rh1 Rh 0.24670(3) 0.22294(4) 0.74664(4) 0.02884(17) Uani 1 1 d . .
Rh2 Rh 0.25934(3) -0.01365(4) 0.77597(3) 0.02776(17) Uani 1 1 d . .
Cl1 Cl 0.22909(11) 0.08675(13) 0.67426(11) 0.0334(4) Uani 1 1 d . .
Cl2 Cl 0.29283(11) 0.11646(13) 0.84392(11) 0.0353(5) Uani 1 1 d . .
P1 P 0.34507(12) 0.26561(15) 0.69204(13) 0.0370(5) Uani 1 1 d . .
P2 P 0.13695(11) 0.23420(15) 0.78308(12) 0.0324(5) Uani 1 1 d . .
P3 P 0.29585(11) -0.08834(14) 0.87881(12) 0.0310(5) Uani 1 1 d . .
P4 P 0.21578(11) -0.12067(14) 0.70614(12) 0.0315(5) Uani 1 1 d . .
C1 C 0.2678(5) 0.3272(5) 0.8161(5) 0.0352(19) Uani 1 1 d . .
H1 H 0.3056 0.3066 0.8528 0.042 Uiso 1 1 calc R U
C2 C 0.3012(5) 0.3994(6) 0.7733(5) 0.037(2) Uani 1 1 d . .
C3 C 0.3463(5) 0.3785(6) 0.7180(6) 0.044(2) Uani 1 1 d . .
C4 C 0.3856(5) 0.4410(7) 0.6857(6) 0.053(3) Uani 1 1 d . .
H4 H 0.4185 0.4249 0.6507 0.063 Uiso 1 1 calc R U
C5 C 0.3775(6) 0.5263(7) 0.7036(6) 0.054(3) Uani 1 1 d . .
H5 H 0.4042 0.5691 0.6805 0.065 Uiso 1 1 calc R U
C6 C 0.3310(6) 0.5488(7) 0.7546(7) 0.061(3) Uani 1 1 d . .
H6 H 0.3245 0.6076 0.7668 0.074 Uiso 1 1 calc R U
C7 C 0.2937(6) 0.4866(6) 0.7883(5) 0.049(2) Uani 1 1 d . .
H7 H 0.2612 0.5036 0.8235 0.059 Uiso 1 1 calc R U
C8 C 0.2098(5) 0.3520(5) 0.8650(4) 0.0348(19) Uani 1 1 d . .
C9 C 0.1435(5) 0.3209(5) 0.8513(5) 0.0356(19) Uani 1 1 d . .
C10 C 0.0893(6) 0.3463(7) 0.8937(6) 0.050(2) Uani 1 1 d . .
H10 H 0.0438 0.3245 0.8822 0.061 Uiso 1 1 calc R U
C11 C 0.1014(6) 0.4038(7) 0.9534(6) 0.059(3) Uani 1 1 d . .
H11 H 0.0643 0.4236 0.9816 0.071 Uiso 1 1 calc R U
C12 C 0.1674(7) 0.4309(7) 0.9702(6) 0.060(3) Uani 1 1 d . .
H12 H 0.1765 0.4679 1.0122 0.072 Uiso 1 1 calc R U
C13 C 0.2213(5) 0.4064(6) 0.9283(5) 0.046(2) Uani 1 1 d . .
H13 H 0.2669 0.4262 0.9420 0.056 Uiso 1 1 calc R U
C14 C 0.4334(5) 0.2275(7) 0.7196(6) 0.053(3) Uani 1 1 d . .
H14 H 0.4672 0.2624 0.6920 0.064 Uiso 1 1 calc R U
C15 C 0.4402(7) 0.1345(9) 0.6964(8) 0.078(4) Uani 1 1 d . .
H15A H 0.4291 0.1292 0.6419 0.116 Uiso 1 1 calc R U
H15B H 0.4879 0.1150 0.7085 0.116 Uiso 1 1 calc R U
H15C H 0.4080 0.0992 0.7236 0.116 Uiso 1 1 calc R U
C16 C 0.4500(6) 0.2381(8) 0.8024(7) 0.066(3) Uani 1 1 d . .
H16A H 0.4453 0.2987 0.8161 0.098 Uiso 1 1 calc R U
H16B H 0.4179 0.2033 0.8303 0.098 Uiso 1 1 calc R U
H16C H 0.4978 0.2191 0.8151 0.098 Uiso 1 1 calc R U
C17 C 0.3384(6) 0.2570(7) 0.5876(6) 0.051(2) Uani 1 1 d . .
H17 H 0.3357 0.1939 0.5773 0.061 Uiso 1 1 calc R U
C18 C 0.4013(7) 0.2880(10) 0.5449(7) 0.079(4) Uani 1 1 d . .
H18A H 0.4442 0.2644 0.5691 0.119 Uiso 1 1 calc R U
H18B H 0.3962 0.2685 0.4923 0.119 Uiso 1 1 calc R U
H18C H 0.4034 0.3509 0.5461 0.119 Uiso 1 1 calc R U
C19 C 0.2730(6) 0.2924(8) 0.5514(6) 0.062(3) Uani 1 1 d . .
H19A H 0.2335 0.2723 0.5789 0.093 Uiso 1 1 calc R U
H19B H 0.2747 0.3553 0.5527 0.093 Uiso 1 1 calc R U
H19C H 0.2675 0.2728 0.4989 0.093 Uiso 1 1 calc R U
C20 C 0.1000(5) 0.1415(6) 0.8321(5) 0.045(2) Uani 1 1 d . .
H20 H 0.1194 0.0894 0.8081 0.054 Uiso 1 1 calc R U
C21 C 0.1262(6) 0.1371(7) 0.9156(6) 0.053(3) Uani 1 1 d . .
H21A H 0.1767 0.1446 0.9199 0.079 Uiso 1 1 calc R U
H21B H 0.1042 0.1828 0.9438 0.079 Uiso 1 1 calc R U
H21C H 0.1142 0.0811 0.9365 0.079 Uiso 1 1 calc R U
C22 C 0.0217(6) 0.1298(9) 0.8249(8) 0.073(4) Uani 1 1 d . .
H22A H 0.0053 0.1327 0.7716 0.109 Uiso 1 1 calc R U
H22B H 0.0096 0.0738 0.8457 0.109 Uiso 1 1 calc R U
H22C H -0.0004 0.1755 0.8529 0.109 Uiso 1 1 calc R U
C23 C 0.0707(5) 0.2683(7) 0.7101(5) 0.044(2) Uani 1 1 d . .
H23 H 0.0245 0.2661 0.7325 0.053 Uiso 1 1 calc R U
C24 C 0.0685(5) 0.2061(8) 0.6422(6) 0.059(3) Uani 1 1 d . .
H24A H 0.0606 0.1474 0.6598 0.088 Uiso 1 1 calc R U
H24B H 0.0306 0.2227 0.6057 0.088 Uiso 1 1 calc R U
H24C H 0.1127 0.2087 0.6181 0.088 Uiso 1 1 calc R U
C25 C 0.0829(5) 0.3613(7) 0.6847(6) 0.056(3) Uani 1 1 d . .
H25A H 0.0841 0.3994 0.7287 0.084 Uiso 1 1 calc R U
H25B H 0.1273 0.3648 0.6609 0.084 Uiso 1 1 calc R U
H25C H 0.0452 0.3789 0.6484 0.084 Uiso 1 1 calc R U
C26 C 0.1318(4) -0.1139(6) 0.8563(5) 0.0359(19) Uani 1 1 d . .
H26A H 0.1499 -0.0695 0.8228 0.043 Uiso 1 1 calc R U
H26B H 0.0809 -0.1059 0.8559 0.043 Uiso 1 1 calc R U
C27 C 0.1615(5) -0.0965(5) 0.9350(5) 0.037(2) Uani 1 1 d . .
C28 C 0.1150(5) -0.0889(6) 0.9926(5) 0.043(2) Uani 1 1 d . .
H28 H 0.0675 -0.1029 0.9822 0.051 Uiso 1 1 calc R U
C29 C 0.1371(5) -0.0617(7) 1.0632(5) 0.049(2) Uani 1 1 d . .
H29 H 0.1054 -0.0601 1.1020 0.058 Uiso 1 1 calc R U
C30 C 0.2044(5) -0.0369(6) 1.0785(5) 0.046(2) Uani 1 1 d . .
H30 H 0.2192 -0.0143 1.1266 0.055 Uiso 1 1 calc R U
C31 C 0.2497(5) -0.0451(6) 1.0235(5) 0.040(2) Uani 1 1 d . .
H31 H 0.2965 -0.0282 1.0348 0.048 Uiso 1 1 calc R U
C32 C 0.2315(4) -0.0769(5) 0.9516(5) 0.0330(18) Uani 1 1 d . .
C33 C 0.1453(4) -0.2007(6) 0.8218(5) 0.0354(19) Uani 1 1 d . .
C34 C 0.1787(4) -0.2132(5) 0.7544(5) 0.0347(19) Uani 1 1 d . .
C35 C 0.1835(4) -0.2963(6) 0.7265(5) 0.0372(19) Uani 1 1 d . .
H35 H 0.2047 -0.3050 0.6803 0.045 Uiso 1 1 calc R U
C36 C 0.1585(5) -0.3662(6) 0.7634(5) 0.043(2) Uani 1 1 d . .
H36 H 0.1617 -0.4220 0.7422 0.052 Uiso 1 1 calc R U
C37 C 0.1288(5) -0.3554(6) 0.8313(6) 0.049(2) Uani 1 1 d . .
H37 H 0.1135 -0.4037 0.8584 0.059 Uiso 1 1 calc R U
C38 C 0.1216(5) -0.2729(6) 0.8594(5) 0.044(2) Uani 1 1 d . .
H38 H 0.1000 -0.2652 0.9056 0.053 Uiso 1 1 calc R U
C39 C 0.3133(4) -0.2078(5) 0.8785(5) 0.0363(19) Uani 1 1 d . .
H39 H 0.2830 -0.2313 0.8356 0.044 Uiso 1 1 calc R U
C40 C 0.2917(5) -0.2551(6) 0.9485(6) 0.049(2) Uani 1 1 d . .
H40A H 0.2442 -0.2384 0.9589 0.073 Uiso 1 1 calc R U
H40B H 0.2934 -0.3172 0.9398 0.073 Uiso 1 1 calc R U
H40C H 0.3234 -0.2401 0.9918 0.073 Uiso 1 1 calc R U
C41 C 0.3878(5) -0.2337(7) 0.8619(5) 0.052(3) Uani 1 1 d . .
H41A H 0.4015 -0.2032 0.8170 0.078 Uiso 1 1 calc R U
H41B H 0.4196 -0.2187 0.9052 0.078 Uiso 1 1 calc R U
H41C H 0.3896 -0.2958 0.8531 0.078 Uiso 1 1 calc R U
C42 C 0.3768(4) -0.0393(6) 0.9243(5) 0.038(2) Uani 1 1 d . .
H42 H 0.3618 0.0181 0.9426 0.045 Uiso 1 1 calc R U
C43 C 0.4151(5) -0.0821(6) 0.9948(5) 0.048(2) Uani 1 1 d . .
H43A H 0.3815 -0.0951 1.0323 0.071 Uiso 1 1 calc R U
H43B H 0.4374 -0.1353 0.9796 0.071 Uiso 1 1 calc R U
H43C H 0.4504 -0.0426 1.0168 0.071 Uiso 1 1 calc R U
C44 C 0.4295(5) -0.0188(7) 0.8656(5) 0.046(2) Uani 1 1 d . .
H44A H 0.4055 0.0080 0.8213 0.070 Uiso 1 1 calc R U
H44B H 0.4649 0.0206 0.8876 0.070 Uiso 1 1 calc R U
H44C H 0.4519 -0.0721 0.8503 0.070 Uiso 1 1 calc R U
C45 C 0.1409(5) -0.0897(6) 0.6401(5) 0.039(2) Uani 1 1 d . .
H45 H 0.1570 -0.0404 0.6095 0.046 Uiso 1 1 calc R U
C46 C 0.1166(5) -0.1601(7) 0.5836(5) 0.049(2) Uani 1 1 d . .
H46A H 0.1563 -0.1811 0.5572 0.073 Uiso 1 1 calc R U
H46B H 0.0962 -0.2077 0.6108 0.073 Uiso 1 1 calc R U
H46C H 0.0817 -0.1363 0.5468 0.073 Uiso 1 1 calc R U
C47 C 0.0791(5) -0.0579(7) 0.6803(5) 0.046(2) Uani 1 1 d . .
H47A H 0.0942 -0.0130 0.7164 0.068 Uiso 1 1 calc R U
H47B H 0.0443 -0.0344 0.6432 0.068 Uiso 1 1 calc R U
H47C H 0.0589 -0.1057 0.7072 0.068 Uiso 1 1 calc R U
C48 C 0.2769(5) -0.1670(6) 0.6398(5) 0.040(2) Uani 1 1 d . .
H48 H 0.2515 -0.2116 0.6082 0.047 Uiso 1 1 calc R U
C49 C 0.2990(5) -0.0956(6) 0.5880(5) 0.048(2) Uani 1 1 d . .
H49A H 0.2578 -0.0692 0.5625 0.072 Uiso 1 1 calc R U
H49B H 0.3251 -0.0520 0.6179 0.072 Uiso 1 1 calc R U
H49C H 0.3285 -0.1195 0.5502 0.072 Uiso 1 1 calc R U
C50 C 0.3393(5) -0.2079(6) 0.6791(5) 0.044(2) Uani 1 1 d . .
H50A H 0.3244 -0.2538 0.7122 0.066 Uiso 1 1 calc R U
H50B H 0.3689 -0.2322 0.6415 0.066 Uiso 1 1 calc R U
H50C H 0.3655 -0.1646 0.7092 0.066 Uiso 1 1 calc R U
H2 H 0.221(4) 0.275(5) 0.6950(15) 0.03(2) Uiso 1 1 d . .

loop_
_atom_site_aniso_label
_atom_site_aniso_U_11
_atom_site_aniso_U_22
_atom_site_aniso_U_33
_atom_site_aniso_U_23
_atom_site_aniso_U_13
_atom_site_aniso_U_12
Rh1 0.0300(3) 0.0277(3) 0.0287(3) -0.0003(2) 0.0019(2) -0.0012(3)
Rh2 0.0313(3) 0.0269(3) 0.0250(3) 0.0001(2) 0.0018(2) -0.0016(3)
Cl1 0.0450(11) 0.0269(10) 0.0277(10) -0.0014(8) -0.0019(8) -0.0026(9)
Cl2 0.0418(11) 0.0282(10) 0.0351(11) -0.0020(8) -0.0031(8) -0.0010(9)
P1 0.0347(12) 0.0382(13) 0.0387(13) 0.0037(10) 0.0079(9) -0.0030(10)
P2 0.0301(11) 0.0347(12) 0.0325(11) -0.0006(9) 0.0025(8) -0.0004(9)
P3 0.0323(11) 0.0312(11) 0.0294(11) 0.0010(8) 0.0015(8) 0.0009(9)
P4 0.0359(11) 0.0312(11) 0.0274(11) 0.0000(8) 0.0024(8) -0.0043(9)
C1 0.040(5) 0.032(4) 0.033(5) -0.007(4) 0.001(4) -0.001(4)
C2 0.043(5) 0.033(5) 0.033(5) 0.002(4) -0.012(4) -0.010(4)
C3 0.035(5) 0.039(5) 0.056(6) 0.009(4) -0.002(4) -0.006(4)
C4 0.050(6) 0.050(6) 0.058(7) 0.011(5) 0.003(5) -0.009(5)
C5 0.058(7) 0.049(6) 0.054(6) 0.015(5) -0.004(5) -0.020(5)
C6 0.077(8) 0.039(6) 0.065(7) 0.009(5) -0.022(6) -0.023(6)
C7 0.069(7) 0.032(5) 0.044(6) 0.001(4) -0.007(5) 0.001(5)
C8 0.046(5) 0.033(4) 0.025(4) -0.001(3) -0.001(3) 0.002(4)
C9 0.043(5) 0.031(4) 0.033(5) 0.006(3) 0.006(4) 0.003(4)
C10 0.057(6) 0.045(6) 0.050(6) -0.002(5) 0.013(5) 0.005(5)
C11 0.076(8) 0.057(7) 0.048(6) -0.007(5) 0.020(5) 0.018(6)
C12 0.092(9) 0.044(6) 0.043(6) -0.011(5) 0.005(6) -0.006(6)
C13 0.062(6) 0.040(5) 0.037(5) -0.004(4) 0.001(4) 0.000(5)
C14 0.026(5) 0.066(7) 0.069(7) 0.011(6) 0.010(4) 0.009(5)
C15 0.069(8) 0.087(10) 0.078(9) 0.017(7) 0.019(6) 0.038(7)
C16 0.046(6) 0.072(8) 0.075(8) 0.005(6) -0.015(5) 0.001(6)
C17 0.064(7) 0.047(6) 0.044(6) 0.004(4) 0.014(5) 0.004(5)
C18 0.080(9) 0.102(11) 0.059(8) 0.015(7) 0.026(6) -0.008(8)
C19 0.067(7) 0.076(8) 0.043(6) 0.010(5) 0.008(5) 0.007(6)
C20 0.041(5) 0.047(6) 0.050(6) 0.005(4) 0.017(4) -0.007(4)
C21 0.060(6) 0.053(6) 0.047(6) 0.010(5) 0.014(5) 0.005(5)
C22 0.048(6) 0.076(9) 0.097(10) 0.004(7) 0.025(6) -0.016(6)
C23 0.034(5) 0.063(6) 0.037(5) 0.006(4) 0.001(4) 0.011(4)
C24 0.045(6) 0.091(9) 0.038(6) -0.009(5) -0.007(4) 0.004(6)
C25 0.045(6) 0.074(8) 0.048(6) 0.016(5) -0.003(4) 0.016(5)
C26 0.032(4) 0.040(5) 0.036(5) 0.003(4) 0.003(3) -0.003(4)
C27 0.043(5) 0.026(4) 0.044(5) 0.006(4) 0.010(4) -0.003(4)
C28 0.038(5) 0.045(5) 0.046(6) 0.006(4) 0.011(4) -0.003(4)
C29 0.059(6) 0.053(6) 0.037(5) 0.004(4) 0.023(4) 0.003(5)
C30 0.062(6) 0.045(6) 0.030(5) 0.001(4) 0.007(4) -0.008(5)
C31 0.044(5) 0.043(5) 0.032(5) 0.001(4) 0.000(4) -0.001(4)
C32 0.038(5) 0.033(4) 0.029(4) 0.006(3) 0.008(3) -0.002(4)
C33 0.029(4) 0.040(5) 0.037(5) 0.006(4) -0.001(3) -0.008(4)
C34 0.039(5) 0.029(4) 0.035(5) 0.001(3) -0.001(4) -0.002(4)
C35 0.039(5) 0.038(5) 0.034(5) -0.003(4) -0.002(4) -0.003(4)
C36 0.053(6) 0.034(5) 0.041(5) 0.003(4) -0.002(4) -0.010(4)
C37 0.055(6) 0.039(5) 0.051(6) 0.017(4) -0.007(5) -0.020(5)
C38 0.036(5) 0.051(6) 0.044(5) 0.009(4) 0.002(4) -0.014(4)
C39 0.042(5) 0.027(4) 0.039(5) -0.002(4) -0.003(4) 0.003(4)
C40 0.058(6) 0.035(5) 0.053(6) 0.014(4) -0.002(5) 0.004(5)
C41 0.045(6) 0.054(6) 0.056(6) -0.004(5) -0.008(5) 0.012(5)
C42 0.032(4) 0.047(5) 0.033(5) 0.001(4) -0.005(3) -0.002(4)
C43 0.046(5) 0.048(6) 0.048(6) -0.004(4) -0.006(4) 0.003(5)
C44 0.032(5) 0.062(6) 0.045(5) 0.004(5) 0.001(4) -0.004(5)
C45 0.045(5) 0.042(5) 0.027(4) 0.002(4) -0.010(4) -0.007(4)
C46 0.045(5) 0.063(7) 0.038(5) -0.009(5) -0.006(4) -0.009(5)
C47 0.046(5) 0.050(6) 0.040(5) -0.003(4) -0.008(4) 0.000(5)
C48 0.050(5) 0.035(5) 0.034(5) -0.002(4) 0.006(4) -0.003(4)
C49 0.061(6) 0.043(5) 0.040(5) -0.005(4) 0.015(4) -0.002(5)
C50 0.045(5) 0.044(5) 0.045(5) -0.001(4) 0.012(4) 0.009(4)

loop_
_atom_type_symbol
_atom_type_description
_atom_type_scat_dispersion_real
_atom_type_scat_dispersion_imag
_atom_type_scat_source
C C 0.0033 0.0016 'International Tables Vol C Tables 4.2.6.8 and 6.1.1.4'
H H 0.0000 0.0000 'International Tables Vol C Tables 4.2.6.8 and 6.1.1.4'
Cl Cl 0.1484 0.1585 'International Tables Vol C Tables 4.2.6.8 and 6.1.1.4'
P P 0.1023 0.0942 'International Tables Vol C Tables 4.2.6.8 and 6.1.1.4'
Rh Rh -1.1178 0.9187 'International Tables Vol C Tables 4.2.6.8 and 6.1.1.4'

loop_
_geom_angle_atom_site_label_1
_geom_angle_atom_site_label_2
_geom_angle_atom_site_label_3
_geom_angle
C1 Rh1 P2 85.4(2)
C1 Rh1 P1 83.5(2)
P2 Rh1 P1 156.63(9)
C1 Rh1 Cl1 173.2(3)
P2 Rh1 Cl1 96.55(8)
P1 Rh1 Cl1 96.81(8)
C1 Rh1 Cl2 93.5(3)
P2 Rh1 Cl2 98.73(8)
P1 Rh1 Cl2 102.45(8)
Cl1 Rh1 Cl2 79.84(7)
C1 Rh1 H2 89(3)
P2 Rh1 H2 80(3)
P1 Rh1 H2 79(3)
Cl1 Rh1 H2 97(3)
Cl2 Rh1 H2 177(4)
P4 Rh2 P3 98.87(8)
P4 Rh2 Cl2 171.35(8)
P3 Rh2 Cl2 88.19(8)
P4 Rh2 Cl1 90.20(7)
P3 Rh2 Cl1 170.85(8)
Cl2 Rh2 Cl1 82.87(7)
Rh2 Cl1 Rh1 98.40(7)
Rh2 Cl2 Rh1 97.92(7)
C3 P1 C14 104.3(5)
C3 P1 C17 108.8(5)
C14 P1 C17 104.3(5)
C3 P1 Rh1 99.9(3)
C14 P1 Rh1 125.0(4)
C17 P1 Rh1 113.4(3)
C9 P2 C23 105.8(4)
C9 P2 C20 106.2(4)
C23 P2 C20 106.6(5)
C9 P2 Rh1 102.8(3)
C23 P2 Rh1 116.3(3)
C20 P2 Rh1 118.0(3)
C32 P3 C42 103.7(4)
C32 P3 C39 102.9(4)
C42 P3 C39 104.9(4)
C32 P3 Rh2 109.1(3)
C42 P3 Rh2 110.5(3)
C39 P3 Rh2 123.8(3)
C34 P4 C48 105.7(4)
C34 P4 C45 100.7(4)
C48 P4 C45 101.4(4)
C34 P4 Rh2 118.3(3)
C48 P4 Rh2 114.4(3)
C45 P4 Rh2 114.2(3)
C8 C1 C2 116.7(7)
C8 C1 Rh1 114.8(6)
C2 C1 Rh1 110.9(5)
C8 C1 H1 104.2
C2 C1 H1 104.2
Rh1 C1 H1 104.2
C3 C2 C7 116.1(8)
C3 C2 C1 118.9(8)
C7 C2 C1 124.9(9)
C4 C3 C2 120.9(9)
C4 C3 P1 125.1(8)
C2 C3 P1 114.0(7)
C5 C4 C3 120.7(11)
C5 C4 H4 119.6
C3 C4 H4 119.6
C6 C5 C4 119.4(10)
C6 C5 H5 120.3
C4 C5 H5 120.3
C5 C6 C7 119.7(11)
C5 C6 H6 120.1
C7 C6 H6 120.1
C6 C7 C2 122.9(10)
C6 C7 H7 118.5
C2 C7 H7 118.5
C9 C8 C13 116.6(8)
C9 C8 C1 121.6(7)
C13 C8 C1 121.8(8)
C8 C9 C10 122.0(9)
C8 C9 P2 113.9(6)
C10 C9 P2 123.5(7)
C9 C10 C11 120.0(10)
C9 C10 H10 120.0
C11 C10 H10 120.0
C12 C11 C10 118.4(10)
C12 C11 H11 120.8
C10 C11 H11 120.8
C11 C12 C13 122.0(10)
C11 C12 H12 119.0
C13 C12 H12 119.0
C12 C13 C8 120.8(10)
C12 C13 H13 119.6
C8 C13 H13 119.6
C16 C14 C15 110.9(10)
C16 C14 P1 111.3(7)
C15 C14 P1 109.3(8)
C16 C14 H14 108.4
C15 C14 H14 108.4
P1 C14 H14 108.4
C14 C15 H15A 109.5
C14 C15 H15B 109.5
H15A C15 H15B 109.5
C14 C15 H15C 109.5
H15A C15 H15C 109.5
H15B C15 H15C 109.5
C14 C16 H16A 109.5
C14 C16 H16B 109.5
H16A C16 H16B 109.5
C14 C16 H16C 109.5
H16A C16 H16C 109.5
H16B C16 H16C 109.5
C19 C17 C18 110.2(9)
C19 C17 P1 114.0(7)
C18 C17 P1 117.4(8)
C19 C17 H17 104.6
C18 C17 H17 104.6
P1 C17 H17 104.6
C17 C18 H18A 109.5
C17 C18 H18B 109.5
H18A C18 H18B 109.5
C17 C18 H18C 109.5
H18A C18 H18C 109.5
H18B C18 H18C 109.5
C17 C19 H19A 109.5
C17 C19 H19B 109.5
H19A C19 H19B 109.5
C17 C19 H19C 109.5
H19A C19 H19C 109.5
H19B C19 H19C 109.5
C22 C20 C21 109.8(8)
C22 C20 P2 117.7(8)
C21 C20 P2 112.0(7)
C22 C20 H20 105.4
C21 C20 H20 105.4
P2 C20 H20 105.4
C20 C21 H21A 109.5
C20 C21 H21B 109.5
H21A C21 H21B 109.5
C20 C21 H21C 109.5
H21A C21 H21C 109.5
H21B C21 H21C 109.5
C20 C22 H22A 109.5
C20 C22 H22B 109.5
H22A C22 H22B 109.5
C20 C22 H22C 109.5
H22A C22 H22C 109.5
H22B C22 H22C 109.5
C25 C23 C24 111.1(8)
C25 C23 P2 111.4(7)
C24 C23 P2 110.6(7)
C25 C23 H23 107.9
C24 C23 H23 107.9
P2 C23 H23 107.9
C23 C24 H24A 109.5
C23 C24 H24B 109.5
H24A C24 H24B 109.5
C23 C24 H24C 109.5
H24A C24 H24C 109.5
H24B C24 H24C 109.5
C23 C25 H25A 109.5
C23 C25 H25B 109.5
H25A C25 H25B 109.5
C23 C25 H25C 109.5
H25A C25 H25C 109.5
H25B C25 H25C 109.5
C27 C26 C33 118.3(7)
C27 C26 H26A 107.7
C33 C26 H26A 107.7
C27 C26 H26B 107.7
C33 C26 H26B 107.7
H26A C26 H26B 107.1
C32 C27 C28 118.7(8)
C32 C27 C26 122.8(8)
C28 C27 C26 117.9(8)
C29 C28 C27 121.1(9)
C29 C28 H28 119.5
C27 C28 H28 119.5
C28 C29 C30 120.6(8)
C28 C29 H29 119.7
C30 C29 H29 119.7
C31 C30 C29 118.6(9)
C31 C30 H30 120.7
C29 C30 H30 120.7
C30 C31 C32 123.8(9)
C30 C31 H31 118.1
C32 C31 H31 118.1
C31 C32 C27 117.0(8)
C31 C32 P3 122.1(7)
C27 C32 P3 120.8(6)
C38 C33 C34 118.4(9)
C38 C33 C26 117.0(8)
C34 C33 C26 124.6(8)
C35 C34 C33 118.4(8)
C35 C34 P4 121.6(7)
C33 C34 P4 119.9(6)
C36 C35 C34 122.2(9)
C36 C35 H35 118.9
C34 C35 H35 118.9
C35 C36 C37 119.9(9)
C35 C36 H36 120.0
C37 C36 H36 120.0
C36 C37 C38 119.0(8)
C36 C37 H37 120.5
C38 C37 H37 120.5
C37 C38 C33 121.9(9)
C37 C38 H38 119.1
C33 C38 H38 119.1
C40 C39 C41 109.7(7)
C40 C39 P3 114.5(6)
C41 C39 P3 115.3(6)
C40 C39 H39 105.4
C41 C39 H39 105.4
P3 C39 H39 105.4
C39 C40 H40A 109.5
C39 C40 H40B 109.5
H40A C40 H40B 109.5
C39 C40 H40C 109.5
H40A C40 H40C 109.5
H40B C40 H40C 109.5
C39 C41 H41A 109.5
C39 C41 H41B 109.5
H41A C41 H41B 109.5
C39 C41 H41C 109.5
H41A C41 H41C 109.5
H41B C41 H41C 109.5
C44 C42 C43 109.4(7)
C44 C42 P3 111.2(6)
C43 C42 P3 120.7(7)
C44 C42 H42 104.7
C43 C42 H42 104.7
P3 C42 H42 104.7
C42 C43 H43A 109.5
C42 C43 H43B 109.5
H43A C43 H43B 109.5
C42 C43 H43C 109.5
H43A C43 H43C 109.5
H43B C43 H43C 109.5
C42 C44 H44A 109.5
C42 C44 H44B 109.5
H44A C44 H44B 109.5
C42 C44 H44C 109.5
H44A C44 H44C 109.5
H44B C44 H44C 109.5
C47 C45 C46 108.9(7)
C47 C45 P4 113.0(6)
C46 C45 P4 114.7(6)
C47 C45 H45 106.6
C46 C45 H45 106.6
P4 C45 H45 106.6
C45 C46 H46A 109.5
C45 C46 H46B 109.5
H46A C46 H46B 109.5
C45 C46 H46C 109.5
H46A C46 H46C 109.5
H46B C46 H46C 109.5
C45 C47 H47A 109.5
C45 C47 H47B 109.5
H47A C47 H47B 109.5
C45 C47 H47C 109.5
H47A C47 H47C 109.5
H47B C47 H47C 109.5
C50 C48 C49 110.1(8)
C50 C48 P4 113.2(6)
C49 C48 P4 108.2(6)
C50 C48 H48 108.4
C49 C48 H48 108.4
P4 C48 H48 108.4
C48 C49 H49A 109.5
C48 C49 H49B 109.5
H49A C49 H49B 109.5
C48 C49 H49C 109.5
H49A C49 H49C 109.5
H49B C49 H49C 109.5
C48 C50 H50A 109.5
C48 C50 H50B 109.5
H50A C50 H50B 109.5
C48 C50 H50C 109.5
H50A C50 H50C 109.5
H50B C50 H50C 109.5

loop_
_geom_bond_atom_site_label_1
_geom_bond_atom_site_label_2
_geom_bond_distance
Rh1 C1 2.062(8)
Rh1 P2 2.260(2)
Rh1 P1 2.284(2)
Rh1 Cl1 2.490(2)
Rh1 Cl2 2.514(2)
Rh1 H2 1.29(7)
Rh2 P4 2.210(2)
Rh2 P3 2.239(2)
Rh2 Cl2 2.423(2)
Rh2 Cl1 2.430(2)
P1 C3 1.817(10)
P1 C14 1.841(9)
P1 C17 1.855(10)
P2 C9 1.812(9)
P2 C23 1.840(9)
P2 C20 1.851(9)
P3 C32 1.855(8)
P3 C42 1.875(9)
P3 C39 1.889(9)
P4 C34 1.844(9)
P4 C48 1.864(9)
P4 C45 1.865(8)
C1 C8 1.508(12)
C1 C2 1.523(12)
C1 H1 1.0000
C2 C3 1.391(13)
C2 C7 1.392(13)
C3 C4 1.379(13)
C4 C5 1.376(15)
C4 H4 0.9500
C5 C6 1.360(16)
C5 H5 0.9500
C6 C7 1.367(14)
C6 H6 0.9500
C7 H7 0.9500
C8 C9 1.375(12)
C8 C13 1.413(12)
C9 C10 1.385(13)
C10 C11 1.396(14)
C10 H10 0.9500
C11 C12 1.355(16)
C11 H11 0.9500
C12 C13 1.370(15)
C12 H12 0.9500
C13 H13 0.9500
C14 C16 1.492(15)
C14 C15 1.513(17)
C14 H14 1.0000
C15 H15A 0.9800
C15 H15B 0.9800
C15 H15C 0.9800
C16 H16A 0.9800
C16 H16B 0.9800
C16 H16C 0.9800
C17 C19 1.485(14)
C17 C18 1.548(14)
C17 H17 1.0000
C18 H18A 0.9800
C18 H18B 0.9800
C18 H18C 0.9800
C19 H19A 0.9800
C19 H19B 0.9800
C19 H19C 0.9800
C20 C22 1.519(14)
C20 C21 1.536(13)
C20 H20 1.0000
C21 H21A 0.9800
C21 H21B 0.9800
C21 H21C 0.9800
C22 H22A 0.9800
C22 H22B 0.9800
C22 H22C 0.9800
C23 C25 1.538(15)
C23 C24 1.543(14)
C23 H23 1.0000
C24 H24A 0.9800
C24 H24B 0.9800
C24 H24C 0.9800
C25 H25A 0.9800
C25 H25B 0.9800
C25 H25C 0.9800
C26 C27 1.500(12)
C26 C33 1.513(12)
C26 H26A 0.9900
C26 H26B 0.9900
C27 C32 1.398(12)
C27 C28 1.407(12)
C28 C29 1.363(13)
C28 H28 0.9500
C29 C30 1.365(14)
C29 H29 0.9500
C30 C31 1.356(12)
C30 H30 0.9500
C31 C32 1.393(12)
C31 H31 0.9500
C33 C38 1.398(12)
C33 C34 1.407(12)
C34 C35 1.390(12)
C35 C36 1.373(12)
C35 H35 0.9500
C36 C37 1.376(14)
C36 H36 0.9500
C37 C38 1.389(14)
C37 H37 0.9500
C38 H38 0.9500
C39 C40 1.525(12)
C39 C41 1.538(12)
C39 H39 1.0000
C40 H40A 0.9800
C40 H40B 0.9800
C40 H40C 0.9800
C41 H41A 0.9800
C41 H41B 0.9800
C41 H41C 0.9800
C42 C44 1.535(12)
C42 C43 1.561(12)
C42 H42 1.0000
C43 H43A 0.9800
C43 H43B 0.9800
C43 H43C 0.9800
C44 H44A 0.9800
C44 H44B 0.9800
C44 H44C 0.9800
C45 C47 1.511(13)
C45 C46 1.538(12)
C45 H45 1.0000
C46 H46A 0.9800
C46 H46B 0.9800
C46 H46C 0.9800
C47 H47A 0.9800
C47 H47B 0.9800
C47 H47C 0.9800
C48 C50 1.495(12)
C48 C49 1.521(12)
C48 H48 1.0000
C49 H49A 0.9800
C49 H49B 0.9800
C49 H49C 0.9800
C50 H50A 0.9800
C50 H50B 0.9800
C50 H50C 0.9800

loop_
_geom_torsion_atom_site_label_1
_geom_torsion_atom_site_label_2
_geom_torsion_atom_site_label_3
_geom_torsion_atom_site_label_4
_geom_torsion
C8 C1 C2 C3 -169.2(8)
Rh1 C1 C2 C3 -35.0(10)
C8 C1 C2 C7 15.0(13)
Rh1 C1 C2 C7 149.2(8)
C7 C2 C3 C4 5.8(13)
C1 C2 C3 C4 -170.4(8)
C7 C2 C3 P1 -172.2(7)
C1 C2 C3 P1 11.7(11)
C14 P1 C3 C4 65.5(10)
C17 P1 C3 C4 -45.3(10)
Rh1 P1 C3 C4 -164.3(8)
C14 P1 C3 C2 -116.7(7)
C17 P1 C3 C2 132.5(7)
Rh1 P1 C3 C2 13.6(7)
C2 C3 C4 C5 -4.6(15)
P1 C3 C4 C5 173.1(8)
C3 C4 C5 C6 1.0(16)
C4 C5 C6 C7 1.0(16)
C5 C6 C7 C2 0.5(16)
C3 C2 C7 C6 -3.8(14)
C1 C2 C7 C6 172.1(9)
C2 C1 C8 C9 117.9(9)
Rh1 C1 C8 C9 -14.5(11)
C2 C1 C8 C13 -64.0(11)
Rh1 C1 C8 C13 163.6(7)
C13 C8 C9 C10 4.8(13)
C1 C8 C9 C10 -177.0(8)
C13 C8 C9 P2 -167.1(6)
C1 C8 C9 P2 11.1(11)
C23 P2 C9 C8 -125.3(7)
C20 P2 C9 C8 121.7(7)
Rh1 P2 C9 C8 -2.9(7)
C23 P2 C9 C10 62.9(9)
C20 P2 C9 C10 -50.0(9)
Rh1 P2 C9 C10 -174.7(7)
C8 C9 C10 C11 -1.4(15)
P2 C9 C10 C11 169.7(8)
C9 C10 C11 C12 -2.6(16)
C10 C11 C12 C13 3.0(17)
C11 C12 C13 C8 0.6(16)
C9 C8 C13 C12 -4.4(13)
C1 C8 C13 C12 177.4(9)
C3 P1 C14 C16 60.5(9)
C17 P1 C14 C16 174.6(8)
Rh1 P1 C14 C16 -52.8(10)
C3 P1 C14 C15 -176.6(8)
C17 P1 C14 C15 -62.6(9)
Rh1 P1 C14 C15 70.1(9)
C3 P1 C17 C19 -63.7(9)
C14 P1 C17 C19 -174.5(8)
Rh1 P1 C17 C19 46.5(9)
C3 P1 C17 C18 67.3(10)
C14 P1 C17 C18 -43.5(10)
Rh1 P1 C17 C18 177.5(8)
C9 P2 C20 C22 92.8(9)
C23 P2 C20 C22 -19.6(10)
Rh1 P2 C20 C22 -152.6(7)
C9 P2 C20 C21 -35.9(8)
C23 P2 C20 C21 -148.3(7)
Rh1 P2 C20 C21 78.7(7)
C9 P2 C23 C25 47.1(8)
C20 P2 C23 C25 159.9(7)
Rh1 P2 C23 C25 -66.2(7)
C9 P2 C23 C24 171.2(7)
C20 P2 C23 C24 -76.1(8)
Rh1 P2 C23 C24 57.8(8)
C33 C26 C27 C32 77.1(11)
C33 C26 C27 C28 -111.2(9)
C32 C27 C28 C29 1.0(14)
C26 C27 C28 C29 -171.1(9)
C27 C28 C29 C30 3.5(15)
C28 C29 C30 C31 -4.3(15)
C29 C30 C31 C32 0.6(15)
C30 C31 C32 C27 3.7(13)
C30 C31 C32 P3 -179.1(7)
C28 C27 C32 C31 -4.4(12)
C26 C27 C32 C31 167.3(8)
C28 C27 C32 P3 178.4(7)
C26 C27 C32 P3 -9.9(12)
C42 P3 C32 C31 -5.2(8)
C39 P3 C32 C31 103.9(8)
Rh2 P3 C32 C31 -123.0(7)
C42 P3 C32 C27 171.8(7)
C39 P3 C32 C27 -79.1(7)
Rh2 P3 C32 C27 54.0(7)
C27 C26 C33 C38 59.6(11)
C27 C26 C33 C34 -121.5(9)
C38 C33 C34 C35 3.2(12)
C26 C33 C34 C35 -175.7(8)
C38 C33 C34 P4 -176.0(6)
C26 C33 C34 P4 5.0(11)
C48 P4 C34 C35 -16.3(8)
C45 P4 C34 C35 89.0(8)
Rh2 P4 C34 C35 -145.9(6)
C48 P4 C34 C33 162.9(7)
C45 P4 C34 C33 -91.8(7)
Rh2 P4 C34 C33 33.3(8)
C33 C34 C35 C36 -1.8(13)
P4 C34 C35 C36 177.4(7)
C34 C35 C36 C37 -1.4(14)
C35 C36 C37 C38 3.1(14)
C36 C37 C38 C33 -1.7(14)
C34 C33 C38 C37 -1.5(13)
C26 C33 C38 C37 177.5(8)
C32 P3 C39 C40 -18.0(7)
C42 P3 C39 C40 90.2(7)
Rh2 P3 C39 C40 -141.9(6)
C32 P3 C39 C41 -146.7(6)
C42 P3 C39 C41 -38.5(7)
Rh2 P3 C39 C41 89.4(6)
C32 P3 C42 C44 -163.4(7)
C39 P3 C42 C44 88.9(7)
Rh2 P3 C42 C44 -46.6(7)
C32 P3 C42 C43 66.4(8)
C39 P3 C42 C43 -41.3(8)
Rh2 P3 C42 C43 -176.8(6)
C34 P4 C45 C47 65.3(7)
C48 P4 C45 C47 174.0(7)
Rh2 P4 C45 C47 -62.5(7)
C34 P4 C45 C46 -60.2(7)
C48 P4 C45 C46 48.4(8)
Rh2 P4 C45 C46 172.0(6)
C34 P4 C48 C50 -68.0(7)
C45 P4 C48 C50 -172.8(7)
Rh2 P4 C48 C50 63.9(7)
C34 P4 C48 C49 169.7(6)
C45 P4 C48 C49 64.9(7)
Rh2 P4 C48 C49 -58.4(7)

loop_
_platon_squeeze_void_nr
_platon_squeeze_void_average_x
_platon_squeeze_void_average_y
_platon_squeeze_void_average_z
_platon_squeeze_void_volume
_platon_squeeze_void_count_electrons
_platon_squeeze_void_content
1 0.500 0.000 0.500 221 56 ' '
2 0.500 0.500 1.000 221 56 ' '
